data_4319638
loop_
_publ_author_name
'Anil J. Elias'
'Brendan Twamley'
'Jean'ne M. Shreeve'

_publ_section_title
;
 Syntheses and Reactions of the Fluorinated Cyclic Thionylphosphazene
 NSO(Ar)[NPF2]2 (Ar = 4-t-BuC6H4-) with Difunctional Reagents
;
_journal_name_full 'Inorganic Chemistry'
_journal_page_first 2287
_journal_page_last 2291
_journal_paper_doi 10.1021/ic001295k
_journal_volume 40
_journal_year 2001
_chemical_formula_sum 'C13 H19 F2 N3 O3 P2 S'
_chemical_formula_weight 397.31
_chemical_name_common ansa-thionylphosphazene
_chemical_name_systematic
; 
 ? 
;
_space_group_IT_number 2
_symmetry_cell_setting triclinic
_symmetry_space_group_name_Hall '-P 1'
_symmetry_space_group_name_H-M 'P -1'
_atom_sites_solution_hydrogens geom
_atom_sites_solution_primary direct
_atom_sites_solution_secondary difmap
_audit_creation_method SHELXL-97
_cell_angle_alpha 111.302(2)
_cell_angle_beta 98.453(2)
_cell_angle_gamma 101.392(2)
_cell_formula_units_Z 2
_cell_length_a 8.5112(10)
_cell_length_b 10.1847(12)
_cell_length_c 11.3687(13)
_cell_measurement_reflns_used 998
_cell_measurement_temperature 203(2)
_cell_measurement_theta_max 28.02
_cell_measurement_theta_min 2.23
_cell_volume 873.87(18)
_computing_cell_refinement 'Bruker SMART'
_computing_data_collection 'Bruker SMART'
_computing_data_reduction 'Bruker SHELXTL v. 5.10'
_computing_molecular_graphics 'XP, Bruker SHELXTL v. 5.10'
_computing_publication_material 'XCIF, Bruker SHELXTL v. 5.10'
_computing_structure_refinement 'XL, Bruker SHELXTL v. 5.10'
_computing_structure_solution 'XS, Bruker SHELXTL v. 5.10'
_diffrn_ambient_temperature 203(2)
_diffrn_measured_fraction_theta_full 0.998
_diffrn_measured_fraction_theta_max 0.998
_diffrn_measurement_device_type 'Siemens SMART 1000'
_diffrn_measurement_method \w
_diffrn_radiation_monochromator graphite
_diffrn_radiation_source 'normal-focus sealed tube'
_diffrn_radiation_type MoK\a
_diffrn_radiation_wavelength 0.71073
_diffrn_reflns_av_R_equivalents 0.0229
_diffrn_reflns_av_sigmaI/netI 0.0241
_diffrn_reflns_limit_h_max 10
_diffrn_reflns_limit_h_min -9
_diffrn_reflns_limit_k_max 12
_diffrn_reflns_limit_k_min -12
_diffrn_reflns_limit_l_max 13
_diffrn_reflns_limit_l_min -13
_diffrn_reflns_number 9631
_diffrn_reflns_theta_full 24.99
_diffrn_reflns_theta_max 24.99
_diffrn_reflns_theta_min 1.98
_diffrn_standards_decay_% '< 0.1'
_diffrn_standards_interval_count 'beginning and end'
_diffrn_standards_number '100 frames remeasured'
_exptl_absorpt_coefficient_mu 0.406
_exptl_absorpt_correction_T_max 0.8811
_exptl_absorpt_correction_T_min 0.8107
_exptl_absorpt_correction_type empirical
_exptl_absorpt_process_details 'SADABS (Sheldrick, 1999)'
_exptl_crystal_colour colorless
_exptl_crystal_density_diffrn 1.510
_exptl_crystal_density_method 'not measured'
_exptl_crystal_description block
_exptl_crystal_F_000 412
_exptl_crystal_size_max 0.54
_exptl_crystal_size_mid 0.39
_exptl_crystal_size_min 0.32
_refine_diff_density_max 0.537
_refine_diff_density_min -0.870
_refine_diff_density_rms 0.055
_refine_ls_extinction_method none
_refine_ls_goodness_of_fit_ref 1.055
_refine_ls_hydrogen_treatment constr
_refine_ls_matrix_type full
_refine_ls_number_parameters 246
_refine_ls_number_reflns 3060
_refine_ls_number_restraints 0
_refine_ls_restrained_S_all 1.055
_refine_ls_R_factor_all 0.0710
_refine_ls_R_factor_gt 0.0561
_refine_ls_shift/su_max 0.000
_refine_ls_shift/su_mean 0.000
_refine_ls_structure_factor_coef Fsqd
_refine_ls_weighting_details 'calc w=1/[\s^2^(Fo^2^)+(0.0402P)^2^+1.3478P] where P=(Fo^2^+2Fc^2^)/3'
_refine_ls_weighting_scheme calc
_refine_ls_wR_factor_gt 0.1246
_refine_ls_wR_factor_ref 0.1336
_reflns_number_gt 2419
_reflns_number_total 3060
_reflns_threshold_expression >2sigma(I)
_cod_data_source_file ic001295k_2.cif
_cod_data_source_block bt196
_cod_depositor_comments
;
The following automatic conversions were performed:

'_symmetry_cell_setting' value 'Triclinic' changed to 'triclinic'
according to the built-in table from CIF Core dictionary named
'cif_core.dic' version 2.4.1 from
2010-06-29.

'_exptl_absorpt_correction_type' value 'Empirical'
changed to 'empirical' according to the built-in table from CIF Core
dictionary named 'cif_core.dic' version 2.4.1 from 2010-06-29.

Automatic conversion script
Id: cif_fix_values 1646 2011-03-28 12:23:43Z adriana 
;
_cod_database_code 4319638

loop_
_symmetry_equiv_pos_as_xyz
'x, y, z'
'-x, -y, -z'

loop_
_atom_site_label
_atom_site_type_symbol
_atom_site_fract_x
_atom_site_fract_y
_atom_site_fract_z
_atom_site_U_iso_or_equiv
_atom_site_adp_type
_atom_site_occupancy
_atom_site_symmetry_multiplicity
_atom_site_calc_flag
_atom_site_refinement_flags
_atom_site_disorder_assembly
_atom_site_disorder_group
S1 S 0.28413(15) 0.61433(10) 0.17864(11) 0.0652(3) Uani 1 1 d . . .
P1 P 0.24700(14) 0.77821(18) 0.03774(11) 0.0779(4) Uani 1 1 d . . .
P2 P 0.50379(13) 0.87474(12) 0.23678(10) 0.0644(3) Uani 1 1 d . A .
N1 N 0.2009(4) 0.6304(4) 0.0555(3) 0.0803(12) Uani 1 1 d . A .
N2 N 0.3736(4) 0.9096(4) 0.1551(4) 0.0661(9) Uani 1 1 d . A .
N3 N 0.4570(4) 0.7233(4) 0.2450(3) 0.0656(9) Uani 1 1 d . A .
F1A F 0.1061(10) 0.8625(18) 0.0264(9) 0.071(3) Uani 0.57(3) 1 d P A 1
F2A F 0.5630(11) 0.9719(17) 0.3827(7) 0.077(3) Uani 0.57(3) 1 d P A 1
O1A O 0.250(2) 0.4563(7) 0.1177(18) 0.063(4) Uani 0.53(3) 1 d P B 1
F1B F 0.0656(15) 0.758(4) -0.0178(16) 0.093(7) Uani 0.43(3) 1 d P A 2
F2B F 0.527(2) 1.0263(15) 0.354(2) 0.093(5) Uani 0.43(3) 1 d P A 2
O1B O 0.346(3) 0.4867(16) 0.187(2) 0.071(6) Uani 0.47(3) 1 d P B 2
O2 O 0.2970(4) 0.7525(5) -0.0933(3) 0.1100(14) Uani 1 1 d . A .
O3 O 0.6737(3) 0.9008(4) 0.2020(3) 0.0939(11) Uani 1 1 d . . .
C1 C 0.1599(4) 0.6555(3) 0.2913(3) 0.0431(8) Uani 1 1 d . B .
C2 C 0.2294(5) 0.6961(4) 0.4204(4) 0.0574(10) Uani 1 1 d . . .
H2B H 0.3417 0.7035 0.4478 0.069 Uiso 1 1 calc R B .
C3 C 0.1336(4) 0.7262(4) 0.5101(3) 0.0534(9) Uani 1 1 d . B .
H3B H 0.1824 0.7538 0.5983 0.064 Uiso 1 1 calc R . .
C4 C -0.0311(4) 0.7166(3) 0.4735(3) 0.0379(7) Uani 1 1 d . . .
C5 C -0.0976(4) 0.6750(4) 0.3426(3) 0.0520(9) Uani 1 1 d . B .
H5A H -0.2098 0.6677 0.3147 0.062 Uiso 1 1 calc R . .
C6 C -0.0038(5) 0.6437(4) 0.2513(3) 0.0536(9) Uani 1 1 d . . .
H6A H -0.0522 0.6147 0.1627 0.064 Uiso 1 1 calc R B .
C7 C -0.1342(4) 0.7588(4) 0.5735(3) 0.0477(8) Uani 1 1 d . B .
C8 C -0.3065(5) 0.6532(5) 0.5238(4) 0.0753(13) Uani 1 1 d . . .
H8A H -0.3594 0.6527 0.4419 0.113 Uiso 1 1 calc R B .
H8B H -0.3714 0.6842 0.5869 0.113 Uiso 1 1 calc R . .
H8C H -0.2985 0.5554 0.5107 0.113 Uiso 1 1 calc R . .
C9 C -0.0550(5) 0.7572(6) 0.7018(4) 0.0822(15) Uani 1 1 d . . .
H9A H -0.0488 0.6588 0.6881 0.123 Uiso 1 1 calc R B .
H9B H -0.1210 0.7882 0.7641 0.123 Uiso 1 1 calc R . .
H9C H 0.0554 0.8236 0.7351 0.123 Uiso 1 1 calc R . .
C10 C -0.1460(7) 0.9136(5) 0.5958(5) 0.0950(17) Uani 1 1 d . . .
H10A H -0.1950 0.9151 0.5138 0.142 Uiso 1 1 calc R B .
H10B H -0.0364 0.9812 0.6309 0.142 Uiso 1 1 calc R . .
H10C H -0.2142 0.9426 0.6567 0.142 Uiso 1 1 calc R . .
C11 C 0.4411(6) 0.6971(6) -0.1152(4) 0.0834(14) Uani 1 1 d . . .
H11A H 0.4372 0.6608 -0.2084 0.100 Uiso 1 1 calc R A .
H11B H 0.4336 0.6138 -0.0904 0.100 Uiso 1 1 calc R . .
C12 C 0.6042(5) 0.8072(4) -0.0422(4) 0.0653(11) Uani 1 1 d . A .
H12A H 0.5869 0.9049 -0.0184 0.078 Uiso 1 1 calc R . .
H12B H 0.6773 0.7975 -0.1022 0.078 Uiso 1 1 calc R . .
C13 C 0.6946(5) 0.8007(5) 0.0794(4) 0.0695(12) Uani 1 1 d . A .
H13B H 0.6576 0.7005 0.0734 0.083 Uiso 1 1 calc R . .
H13A H 0.8126 0.8209 0.0816 0.083 Uiso 1 1 calc R . .

loop_
_atom_site_aniso_label
_atom_site_aniso_U_11
_atom_site_aniso_U_22
_atom_site_aniso_U_33
_atom_site_aniso_U_23
_atom_site_aniso_U_13
_atom_site_aniso_U_12
S1 0.0976(8) 0.0431(5) 0.0795(7) 0.0281(5) 0.0682(6) 0.0310(5)
P1 0.0538(6) 0.1551(13) 0.0653(7) 0.0708(8) 0.0354(5) 0.0494(7)
P2 0.0471(6) 0.0658(7) 0.0582(6) 0.0015(5) 0.0278(5) 0.0018(5)
N1 0.074(2) 0.094(3) 0.0357(17) 0.0040(17) 0.0241(16) -0.0230(19)
N2 0.079(2) 0.057(2) 0.088(2) 0.0372(18) 0.050(2) 0.0347(18)
N3 0.0502(18) 0.108(3) 0.074(2) 0.059(2) 0.0366(16) 0.0392(19)
F1A 0.062(3) 0.102(8) 0.073(4) 0.044(5) 0.030(3) 0.048(4)
F2A 0.064(4) 0.082(6) 0.052(3) -0.002(3) 0.012(2) 0.006(3)
O1A 0.083(8) 0.041(3) 0.080(8) 0.023(4) 0.052(7) 0.031(4)
F1B 0.063(5) 0.18(2) 0.078(7) 0.079(10) 0.034(5) 0.069(8)
F2B 0.076(7) 0.060(6) 0.100(9) -0.017(5) 0.048(6) 0.004(4)
O1B 0.104(12) 0.061(5) 0.089(10) 0.043(6) 0.065(10) 0.055(7)
O2 0.072(2) 0.236(5) 0.074(2) 0.098(3) 0.0438(17) 0.067(3)
O3 0.0514(17) 0.106(2) 0.085(2) 0.0020(18) 0.0390(16) -0.0088(16)
C1 0.058(2) 0.0329(16) 0.0477(19) 0.0177(14) 0.0316(16) 0.0164(15)
C2 0.045(2) 0.078(3) 0.057(2) 0.026(2) 0.0245(17) 0.0267(19)
C3 0.045(2) 0.079(3) 0.0402(18) 0.0235(18) 0.0181(15) 0.0209(18)
C4 0.0397(17) 0.0369(16) 0.0403(17) 0.0165(14) 0.0160(14) 0.0109(13)
C5 0.044(2) 0.067(2) 0.0439(19) 0.0184(17) 0.0153(15) 0.0186(17)
C6 0.060(2) 0.062(2) 0.0368(18) 0.0158(16) 0.0188(16) 0.0171(18)
C7 0.0424(19) 0.062(2) 0.0429(18) 0.0212(16) 0.0211(15) 0.0166(16)
C8 0.041(2) 0.116(4) 0.068(3) 0.038(3) 0.0237(19) 0.010(2)
C9 0.057(3) 0.146(5) 0.048(2) 0.044(3) 0.0248(19) 0.018(3)
C10 0.125(4) 0.083(3) 0.103(4) 0.031(3) 0.081(3) 0.058(3)
C11 0.076(3) 0.127(4) 0.058(3) 0.038(3) 0.041(2) 0.033(3)
C12 0.077(3) 0.065(2) 0.094(3) 0.051(2) 0.063(3) 0.039(2)
C13 0.057(2) 0.082(3) 0.082(3) 0.033(2) 0.044(2) 0.028(2)

loop_
_atom_type_symbol
_atom_type_description
_atom_type_scat_dispersion_real
_atom_type_scat_dispersion_imag
_atom_type_scat_source
C C 0.0033 0.0016 'International Tables Vol C Tables 4.2.6.8 and 6.1.1.4'
H H 0.0000 0.0000 'International Tables Vol C Tables 4.2.6.8 and 6.1.1.4'
N N 0.0061 0.0033 'International Tables Vol C Tables 4.2.6.8 and 6.1.1.4'
O O 0.0106 0.0060 'International Tables Vol C Tables 4.2.6.8 and 6.1.1.4'
F F 0.0171 0.0103 'International Tables Vol C Tables 4.2.6.8 and 6.1.1.4'
P P 0.1023 0.0942 'International Tables Vol C Tables 4.2.6.8 and 6.1.1.4'
S S 0.1246 0.1234 'International Tables Vol C Tables 4.2.6.8 and 6.1.1.4'

loop_
_geom_angle_atom_site_label_1
_geom_angle_atom_site_label_2
_geom_angle_atom_site_label_3
_geom_angle
_geom_angle_site_symmetry_1
_geom_angle_site_symmetry_3
_geom_angle_publ_flag
O1A S1 O1B 37.4(3) . . ?
O1A S1 N3 125.5(8) . . ?
O1B S1 N3 92.4(11) . . ?
O1A S1 N1 95.4(9) . . ?
O1B S1 N1 128.2(9) . . ?
N3 S1 N1 112.27(17) . . ?
O1A S1 C1 107.5(3) . . ?
O1B S1 C1 107.2(3) . . ?
N3 S1 C1 107.14(17) . . ?
N1 S1 C1 107.63(19) . . ?
F1B P1 O2 94.8(4) . . ?
F1B P1 N2 129.8(12) . . ?
O2 P1 N2 112.6(2) . . ?
F1B P1 N1 90.0(11) . . ?
O2 P1 N1 110.6(2) . . ?
N2 P1 N1 115.75(18) . . ?
F1B P1 F1A 35.5(8) . . ?
O2 P1 F1A 101.0(3) . . ?
N2 P1 F1A 96.3(5) . . ?
N1 P1 F1A 119.2(5) . . ?
F1B P1 P2 150.9(7) . . ?
O2 P1 P2 112.74(13) . . ?
N2 P1 P2 30.76(12) . . ?
N1 P1 P2 88.95(14) . . ?
F1A P1 P2 124.6(5) . . ?
N2 P2 F2A 118.4(6) . . ?
N2 P2 O3 112.7(2) . . ?
F2A P2 O3 97.6(3) . . ?
N2 P2 N3 117.02(18) . . ?
F2A P2 N3 98.5(6) . . ?
O3 P2 N3 110.22(19) . . ?
N2 P2 F2B 89.9(11) . . ?
F2A P2 F2B 30.4(6) . . ?
O3 P2 F2B 100.9(4) . . ?
N3 P2 F2B 124.0(9) . . ?
N2 P2 P1 31.72(13) . . ?
F2A P2 P1 142.3(5) . . ?
O3 P2 P1 114.57(14) . . ?
N3 P2 P1 88.67(14) . . ?
F2B P2 P1 119.1(10) . . ?
S1 N1 P1 121.8(2) . . ?
P2 N2 P1 117.5(2) . . ?
S1 N3 P2 122.3(2) . . ?
C11 O2 P1 119.1(3) . . ?
C13 O3 P2 119.4(3) . . ?
C6 C1 C2 120.1(3) . . ?
C6 C1 S1 121.1(3) . . ?
C2 C1 S1 118.8(3) . . ?
C1 C2 C3 119.8(3) . . ?
C4 C3 C2 121.7(3) . . ?
C3 C4 C5 117.1(3) . . ?
C3 C4 C7 121.7(3) . . ?
C5 C4 C7 121.1(3) . . ?
C4 C5 C6 122.0(3) . . ?
C1 C6 C5 119.3(3) . . ?
C9 C7 C8 108.1(3) . . ?
C9 C7 C4 111.6(3) . . ?
C8 C7 C4 110.7(3) . . ?
C9 C7 C10 109.4(4) . . ?
C8 C7 C10 109.7(4) . . ?
C4 C7 C10 107.3(3) . . ?
O2 C11 C12 114.8(4) . . ?
C11 C12 C13 118.2(3) . . ?
O3 C13 C12 116.0(4) . . ?

loop_
_geom_bond_atom_site_label_1
_geom_bond_atom_site_label_2
_geom_bond_distance
_geom_bond_site_symmetry_2
_geom_bond_publ_flag
S1 O1A 1.450(6) . ?
S1 O1B 1.522(10) . ?
S1 N3 1.544(4) . ?
S1 N1 1.552(4) . ?
S1 C1 1.766(3) . ?
P1 F1B 1.522(9) . ?
P1 O2 1.555(3) . ?
P1 N2 1.562(4) . ?
P1 N1 1.572(4) . ?
P1 F1A 1.623(7) . ?
P1 P2 2.6353(17) . ?
P2 N2 1.520(4) . ?
P2 F2A 1.533(8) . ?
P2 O3 1.553(3) . ?
P2 N3 1.556(4) . ?
P2 F2B 1.585(9) . ?
O2 C11 1.464(5) . ?
O3 C13 1.458(5) . ?
C1 C6 1.368(5) . ?
C1 C2 1.371(5) . ?
C2 C3 1.383(5) . ?
C3 C4 1.376(5) . ?
C4 C5 1.384(4) . ?
C4 C7 1.528(4) . ?
C5 C6 1.386(5) . ?
C7 C9 1.521(5) . ?
C7 C8 1.523(5) . ?
C7 C10 1.530(6) . ?
C11 C12 1.498(6) . ?
C12 C13 1.511(6) . ?

loop_
_geom_hbond_atom_site_label_D
_geom_hbond_atom_site_label_H
_geom_hbond_atom_site_label_A
_geom_hbond_distance_DH
_geom_hbond_distance_HA
_geom_hbond_distance_DA
_geom_hbond_angle_DHA
_geom_hbond_site_symmetry_A
C13 H13B O1A 0.98 2.52 2.937(7) 105.3 2_665

loop_
_geom_torsion_atom_site_label_1
_geom_torsion_atom_site_label_2
_geom_torsion_atom_site_label_3
_geom_torsion_atom_site_label_4
_geom_torsion
_geom_torsion_site_symmetry_1
_geom_torsion_site_symmetry_2
_geom_torsion_site_symmetry_3
_geom_torsion_site_symmetry_4
_geom_torsion_publ_flag
F1B P1 P2 N2 -64(2) . . . . ?
O2 P1 P2 N2 96.3(3) . . . . ?
N1 P1 P2 N2 -151.7(3) . . . . ?
F1A P1 P2 N2 -26.3(5) . . . . ?
F1B P1 P2 F2A -11(3) . . . . ?
O2 P1 P2 F2A 148.4(9) . . . . ?
N2 P1 P2 F2A 52.1(9) . . . . ?
N1 P1 P2 F2A -99.6(9) . . . . ?
F1A P1 P2 F2A 25.8(12) . . . . ?
F1B P1 P2 O3 -157(2) . . . . ?
O2 P1 P2 O3 2.4(3) . . . . ?
N2 P1 P2 O3 -93.9(3) . . . . ?
N1 P1 P2 O3 114.4(2) . . . . ?
F1A P1 P2 O3 -120.2(4) . . . . ?
F1B P1 P2 N3 91(2) . . . . ?
O2 P1 P2 N3 -109.3(2) . . . . ?
N2 P1 P2 N3 154.4(3) . . . . ?
N1 P1 P2 N3 2.69(17) . . . . ?
F1A P1 P2 N3 128.1(4) . . . . ?
F1B P1 P2 F2B -38(3) . . . . ?
O2 P1 P2 F2B 121.8(8) . . . . ?
N2 P1 P2 F2B 25.5(8) . . . . ?
N1 P1 P2 F2B -126.2(8) . . . . ?
F1A P1 P2 F2B -0.8(11) . . . . ?
O1A S1 N1 P1 -157.4(5) . . . . ?
O1B S1 N1 P1 -137.6(9) . . . . ?
N3 S1 N1 P1 -25.3(3) . . . . ?
C1 S1 N1 P1 92.4(3) . . . . ?
F1B P1 N1 S1 -138.8(7) . . . . ?
O2 P1 N1 S1 126.1(2) . . . . ?
N2 P1 N1 S1 -3.5(3) . . . . ?
F1A P1 N1 S1 -117.6(5) . . . . ?
P2 P1 N1 S1 12.1(2) . . . . ?
F2A P2 N2 P1 -146.7(5) . . . . ?
O3 P2 N2 P1 100.4(2) . . . . ?
N3 P2 N2 P1 -29.0(3) . . . . ?
F2B P2 N2 P1 -157.9(6) . . . . ?
F1B P1 N2 P2 145.5(7) . . . . ?
O2 P1 N2 P2 -96.9(3) . . . . ?
N1 P1 N2 P2 31.7(3) . . . . ?
F1A P1 N2 P2 158.4(3) . . . . ?
O1A S1 N3 P2 143.5(7) . . . . ?
O1B S1 N3 P2 162.1(5) . . . . ?
N1 S1 N3 P2 28.8(3) . . . . ?
C1 S1 N3 P2 -89.1(2) . . . . ?
N2 P2 N3 S1 -2.5(3) . . . . ?
F2A P2 N3 S1 125.6(5) . . . . ?
O3 P2 N3 S1 -133.0(2) . . . . ?
F2B P2 N3 S1 107.6(9) . . . . ?
P1 P2 N3 S1 -17.3(2) . . . . ?
F1B P1 O2 C11 -153.7(13) . . . . ?
N2 P1 O2 C11 69.4(4) . . . . ?
N1 P1 O2 C11 -61.9(4) . . . . ?
F1A P1 O2 C11 171.0(7) . . . . ?
P2 P1 O2 C11 36.0(4) . . . . ?
N2 P2 O3 C13 -71.8(4) . . . . ?
F2A P2 O3 C13 163.0(7) . . . . ?
N3 P2 O3 C13 60.9(4) . . . . ?
F2B P2 O3 C13 -166.4(12) . . . . ?
P1 P2 O3 C13 -37.2(4) . . . . ?
O1A S1 C1 C6 -78.9(10) . . . . ?
O1B S1 C1 C6 -118.1(12) . . . . ?
N3 S1 C1 C6 143.8(3) . . . . ?
N1 S1 C1 C6 22.9(3) . . . . ?
O1A S1 C1 C2 99.4(10) . . . . ?
O1B S1 C1 C2 60.1(12) . . . . ?
N3 S1 C1 C2 -37.9(3) . . . . ?
N1 S1 C1 C2 -158.9(3) . . . . ?
C6 C1 C2 C3 -0.5(6) . . . . ?
S1 C1 C2 C3 -178.8(3) . . . . ?
C1 C2 C3 C4 0.0(6) . . . . ?
C2 C3 C4 C5 0.2(5) . . . . ?
C2 C3 C4 C7 -176.2(3) . . . . ?
C3 C4 C5 C6 0.1(5) . . . . ?
C7 C4 C5 C6 176.5(3) . . . . ?
C2 C1 C6 C5 0.8(5) . . . . ?
S1 C1 C6 C5 179.0(3) . . . . ?
C4 C5 C6 C1 -0.6(6) . . . . ?
C3 C4 C7 C9 -20.3(5) . . . . ?
C5 C4 C7 C9 163.5(4) . . . . ?
C3 C4 C7 C8 -140.8(4) . . . . ?
C5 C4 C7 C8 43.0(4) . . . . ?
C3 C4 C7 C10 99.5(4) . . . . ?
C5 C4 C7 C10 -76.8(4) . . . . ?
P1 O2 C11 C12 -74.4(5) . . . . ?
O2 C11 C12 C13 101.6(4) . . . . ?
P2 O3 C13 C12 69.6(5) . . . . ?
C11 C12 C13 O3 -97.4(5) . . . . ?
